data_7010025
loop_
_publ_author_name
'Lee, Hyosun'
'Bridgewater, Brian M.'
'Parkin, Gerard'

_publ_section_title
;
 Influence of a [Me2Si] ansa bridge on the barrier to rotation about
 the Zr--phenyl bond and on the generation and reactivity of benzyne
 intermediates: comparison of the structures and reactivity of
 [Me2Si(C5Me4)2]Zr(Ph)X and Cp*2Zr(Ph)X (X&#x2005;=&#x2005;H, Cl, Ph)
;
_journal_issue 24
_journal_name_full 'Journal of the Chemical Society, Dalton Transactions'
_journal_page_first 4490
_journal_paper_doi 10.1039/b005117i
_journal_year 2000
_chemical_formula_sum 'C35 H43 Si Zr'
_chemical_formula_weight 583.00
_chemical_name_systematic
; 
 ? 
;
_space_group_IT_number 2
_symmetry_space_group_name_Hall '-P 1'
_symmetry_space_group_name_H-M 'P -1'
_atom_sites_solution_hydrogens geom
_atom_sites_solution_primary direct
_atom_sites_solution_secondary difmap
_audit_creation_method SHELXL
_cell_angle_alpha 74.670(10)
_cell_angle_beta 79.250(10)
_cell_angle_gamma 86.970(10)
_cell_formula_units_Z 2
_cell_length_a 9.8990(10)
_cell_length_b 11.497(2)
_cell_length_c 13.928(2)
_cell_measurement_temperature 298(2)
_cell_volume 1501.9(4)
_computing_structure_refinement 'SHELXL-93 (Sheldrick, 1993)'
_computing_structure_solution 'SHELXS-86 (Sheldrick, 1990)'
_diffrn_ambient_temperature 298(2)
_diffrn_radiation_monochromator graphite
_diffrn_radiation_source 'fine-focus sealed tube'
_diffrn_radiation_type MoK\a
_diffrn_radiation_wavelength 0.71073
_diffrn_reflns_av_R_equivalents 0.0227
_diffrn_reflns_av_sigmaI/netI 0.0400
_diffrn_reflns_limit_h_max 11
_diffrn_reflns_limit_h_min -1
_diffrn_reflns_limit_k_max 13
_diffrn_reflns_limit_k_min -13
_diffrn_reflns_limit_l_max 16
_diffrn_reflns_limit_l_min -16
_diffrn_reflns_number 6098
_diffrn_reflns_theta_max 25.00
_diffrn_reflns_theta_min 1.84
_exptl_absorpt_coefficient_mu 0.427
_exptl_crystal_density_diffrn 1.289
_exptl_crystal_F_000 614
_refine_diff_density_max 0.726
_refine_diff_density_min -0.480
_refine_diff_density_rms 0.070
_refine_ls_extinction_coef 0.0054(10)
_refine_ls_extinction_expression Fc^*^=kFc[1+0.001xFc^2^\l^3^/sin(2\q)]^-1/4^
_refine_ls_extinction_method SHELXL
_refine_ls_goodness_of_fit_all 1.051
_refine_ls_goodness_of_fit_obs 1.063
_refine_ls_matrix_type full
_refine_ls_number_parameters 335
_refine_ls_number_reflns 5130
_refine_ls_number_restraints 0
_refine_ls_restrained_S_all 1.051
_refine_ls_restrained_S_obs 1.063
_refine_ls_R_factor_all 0.0455
_refine_ls_R_factor_obs 0.0401
_refine_ls_shift/esd_max 0.000
_refine_ls_shift/esd_mean 0.000
_refine_ls_structure_factor_coef Fsqd
_refine_ls_weighting_details 'w=1/[\s^2^(Fo^2^)+(0.0634P)^2^+0.9547P] where P=(Fo^2^+2Fc^2^)/3'
_refine_ls_weighting_scheme calc
_refine_ls_wR_factor_all 0.1127
_refine_ls_wR_factor_obs 0.1079
_reflns_number_observed 4625
_reflns_number_total 5130
_reflns_observed_criterion >2sigma(I)
_cod_data_source_file b005117i.txt
_cod_data_source_block hyo10
_cod_depositor_comments
;
The following automatic conversions were performed:

'_refine_ls_weighting_scheme' value 'calc
w=1/[\s^2^(Fo^2^)+(0.0634P)^2^+0.9547P] where P=(Fo^2^+2Fc^2^)/3' was
changed to 'calc'. New tag '_refine_ls_weighting_details' was
created. The value of the new tag was set to
'w=1/[\s^2^(Fo^2^)+(0.0634P)^2^+0.9547P] where P=(Fo^2^+2Fc^2^)/3'.

Automatic conversion script
Id: cif_fix_values 3143 2015-03-26 13:38:13Z robertas 
;
_cod_database_code 7010025

loop_
_symmetry_equiv_pos_as_xyz
'x, y, z'
'-x, -y, -z'

loop_
_atom_site_aniso_label
_atom_site_aniso_U_11
_atom_site_aniso_U_22
_atom_site_aniso_U_33
_atom_site_aniso_U_23
_atom_site_aniso_U_13
_atom_site_aniso_U_12
Zr 0.0292(2) 0.0287(2) 0.0316(2) -0.00791(11) -0.00336(11) -0.00065(11)
Si 0.0375(5) 0.0480(5) 0.0395(5) 0.0037(4) -0.0035(4) 0.0036(4)
C1 0.053(2) 0.114(4) 0.038(2) -0.005(2) -0.009(2) 0.009(2)
C2 0.054(2) 0.051(2) 0.081(3) 0.021(2) -0.004(2) 0.005(2)
C11 0.034(2) 0.038(2) 0.0358(15) -0.0007(12) 0.0013(12) -0.0009(12)
C12 0.034(2) 0.045(2) 0.036(2) -0.0079(13) 0.0031(12) 0.0007(13)
C13 0.0292(15) 0.042(2) 0.042(2) -0.0054(13) 0.0030(12) 0.0015(12)
C14 0.0310(15) 0.042(2) 0.043(2) -0.0060(13) 0.0012(12) -0.0031(13)
C15 0.0310(15) 0.035(2) 0.044(2) -0.0053(12) 0.0024(12) -0.0043(12)
C21 0.0325(15) 0.037(2) 0.041(2) -0.0076(12) -0.0053(12) 0.0052(12)
C22 0.0322(15) 0.038(2) 0.040(2) -0.0101(12) -0.0107(12) 0.0030(12)
C23 0.0276(14) 0.041(2) 0.043(2) -0.0040(13) -0.0019(12) -0.0019(12)
C24 0.0313(15) 0.045(2) 0.041(2) -0.0109(13) -0.0012(12) 0.0043(13)
C25 0.034(2) 0.035(2) 0.046(2) -0.0125(13) -0.0028(13) 0.0037(12)
C32 0.060(2) 0.057(2) 0.046(2) -0.020(2) -0.004(2) 0.002(2)
C33 0.041(2) 0.050(2) 0.066(2) -0.010(2) 0.002(2) 0.011(2)
C34 0.043(2) 0.067(2) 0.059(2) -0.013(2) -0.014(2) -0.002(2)
C35 0.049(2) 0.039(2) 0.069(2) -0.010(2) -0.003(2) -0.0060(15)
C42 0.055(2) 0.057(2) 0.060(2) -0.021(2) -0.027(2) 0.000(2)
C43 0.041(2) 0.048(2) 0.059(2) 0.002(2) -0.004(2) -0.0089(15)
C44 0.053(2) 0.076(3) 0.049(2) -0.020(2) 0.005(2) 0.009(2)
C45 0.054(2) 0.041(2) 0.075(2) -0.023(2) -0.003(2) 0.005(2)
C51 0.038(2) 0.056(2) 0.043(2) -0.0199(14) -0.0051(13) -0.0014(14)
C52 0.052(2) 0.057(2) 0.061(2) -0.025(2) -0.011(2) -0.004(2)
C53 0.064(3) 0.081(3) 0.081(3) -0.053(3) -0.017(2) 0.000(2)
C54 0.072(3) 0.108(4) 0.051(2) -0.040(2) -0.016(2) 0.010(3)
C55 0.068(3) 0.075(3) 0.046(2) -0.015(2) -0.007(2) 0.005(2)
C56 0.050(2) 0.056(2) 0.053(2) -0.023(2) -0.003(2) -0.003(2)
C61 0.038(2) 0.031(2) 0.047(2) -0.0085(13) -0.0011(13) 0.0011(12)
C62 0.043(2) 0.049(2) 0.051(2) -0.015(2) -0.0037(15) -0.0011(15)
C63 0.047(2) 0.057(2) 0.056(2) 0.001(2) -0.003(2) 0.009(2)
C64 0.066(3) 0.034(2) 0.085(3) -0.006(2) -0.007(2) 0.005(2)
C65 0.073(3) 0.041(2) 0.093(3) -0.027(2) -0.020(2) 0.001(2)
C66 0.057(2) 0.041(2) 0.061(2) -0.014(2) -0.016(2) -0.001(2)
C71 0.129(5) 0.093(4) 0.108(4) -0.070(4) -0.048(4) 0.041(4)
C72 0.128(5) 0.086(4) 0.101(4) -0.063(4) -0.016(4) 0.013(4)
C73 0.154(6) 0.078(4) 0.081(3) -0.047(3) -0.032(4) 0.030(4)

loop_
_atom_site_label
_atom_site_type_symbol
_atom_site_fract_x
_atom_site_fract_y
_atom_site_fract_z
_atom_site_U_iso_or_equiv
_atom_site_thermal_displace_type
_atom_site_occupancy
_atom_site_calc_flag
_atom_site_refinement_flags
_atom_site_disorder_group
Zr Zr 0.26727(3) 0.26358(2) -0.21422(2) 0.03008(12) Uani 1 d . .
Si Si 0.22444(9) 0.45554(9) -0.42932(7) 0.0452(2) Uani 1 d . .
C1 C 0.1880(4) 0.4208(4) -0.5455(3) 0.0713(12) Uani 1 d . .
H1A H 0.1829(4) 0.3351(4) -0.5347(3) 0.107 Uiso 1 calc R .
H1B H 0.2604(4) 0.4526(4) -0.6015(3) 0.107 Uiso 1 calc R .
H1C H 0.1021(4) 0.4570(4) -0.5603(3) 0.107 Uiso 1 calc R .
C2 C 0.2308(4) 0.6239(3) -0.4636(3) 0.0704(12) Uani 1 d . .
H2A H 0.2493(4) 0.6502(3) -0.4074(3) 0.106 Uiso 1 calc R .
H2B H 0.1441(4) 0.6563(3) -0.4799(3) 0.106 Uiso 1 calc R .
H2C H 0.3023(4) 0.6518(3) -0.5210(3) 0.106 Uiso 1 calc R .
C11 C 0.3839(3) 0.3817(3) -0.3831(2) 0.0387(7) Uani 1 d . .
C12 C 0.4279(3) 0.2611(3) -0.3792(2) 0.0399(7) Uani 1 d . .
C13 C 0.5167(3) 0.2253(3) -0.3084(2) 0.0399(7) Uani 1 d . .
C14 C 0.5293(3) 0.3233(3) -0.2663(2) 0.0407(7) Uani 1 d . .
C15 C 0.4477(3) 0.4193(3) -0.3123(2) 0.0386(7) Uani 1 d . .
C21 C 0.0975(3) 0.3855(3) -0.3113(2) 0.0379(6) Uani 1 d . .
C22 C 0.0500(3) 0.2631(3) -0.2842(2) 0.0365(6) Uani 1 d . .
C23 C 0.0029(3) 0.2268(3) -0.1783(2) 0.0389(7) Uani 1 d . .
C24 C 0.0183(3) 0.3260(3) -0.1390(2) 0.0402(7) Uani 1 d . .
C25 C 0.0763(3) 0.4224(3) -0.2189(2) 0.0389(7) Uani 1 d . .
C32 C 0.4035(4) 0.1833(3) -0.4467(3) 0.0539(9) Uani 1 d . .
H32A H 0.3401(4) 0.2233(3) -0.4893(3) 0.081 Uiso 1 calc R .
H32B H 0.3658(4) 0.1072(3) -0.4056(3) 0.081 Uiso 1 calc R .
H32C H 0.4890(4) 0.1700(3) -0.4879(3) 0.081 Uiso 1 calc R .
C33 C 0.6025(4) 0.1122(3) -0.2918(3) 0.0551(9) Uani 1 d . .
H33A H 0.6535(4) 0.1099(3) -0.2390(3) 0.083 Uiso 1 calc R .
H33B H 0.6652(4) 0.1115(3) -0.3532(3) 0.083 Uiso 1 calc R .
H33C H 0.5436(4) 0.0430(3) -0.2725(3) 0.083 Uiso 1 calc R .
C34 C 0.6280(4) 0.3262(4) -0.1981(3) 0.0564(9) Uani 1 d . .
H34A H 0.6687(4) 0.2479(4) -0.1783(3) 0.085 Uiso 1 calc R .
H34B H 0.5800(4) 0.3485(4) -0.1389(3) 0.085 Uiso 1 calc R .
H34C H 0.6987(4) 0.3842(4) -0.2330(3) 0.085 Uiso 1 calc R .
C35 C 0.4515(4) 0.5451(3) -0.2987(3) 0.0541(9) Uani 1 d . .
H35A H 0.3888(4) 0.5961(3) -0.3361(3) 0.081 Uiso 1 calc R .
H35B H 0.5430(4) 0.5768(3) -0.3232(3) 0.081 Uiso 1 calc R .
H35C H 0.4253(4) 0.5425(3) -0.2283(3) 0.081 Uiso 1 calc R .
C42 C 0.0262(4) 0.1920(3) -0.3554(3) 0.0544(9) Uani 1 d . .
H42A H 0.0668(4) 0.2332(3) -0.4233(3) 0.082 Uiso 1 calc R .
H42B H -0.0708(4) 0.1835(3) -0.3513(3) 0.082 Uiso 1 calc R .
H42C H 0.0675(4) 0.1136(3) -0.3373(3) 0.082 Uiso 1 calc R .
C43 C -0.0673(4) 0.1103(3) -0.1195(3) 0.0527(9) Uani 1 d . .
H43A H -0.0643(4) 0.0576(3) -0.1631(3) 0.079 Uiso 1 calc R .
H43B H -0.1614(4) 0.1261(3) -0.0936(3) 0.079 Uiso 1 calc R .
H43C H -0.0213(4) 0.0726(3) -0.0643(3) 0.079 Uiso 1 calc R .
C44 C -0.0394(4) 0.3343(4) -0.0333(3) 0.0608(10) Uani 1 d . .
H44A H -0.0730(4) 0.2567(4) 0.0075(3) 0.091 Uiso 1 calc R .
H44B H -0.1135(4) 0.3918(4) -0.0350(3) 0.091 Uiso 1 calc R .
H44C H 0.0314(4) 0.3598(4) -0.0048(3) 0.091 Uiso 1 calc R .
C45 C 0.0900(4) 0.5464(3) -0.2050(3) 0.0564(9) Uani 1 d . .
H45A H 0.1318(4) 0.5993(3) -0.2680(3) 0.085 Uiso 1 calc R .
H45B H 0.1463(4) 0.5423(3) -0.1550(3) 0.085 Uiso 1 calc R .
H45C H 0.0006(4) 0.5768(3) -0.1830(3) 0.085 Uiso 1 calc R .
C51 C 0.2893(3) 0.2944(3) -0.0611(2) 0.0444(7) Uani 1 d . .
C52 C 0.3357(4) 0.3937(3) -0.0370(3) 0.0548(9) Uani 1 d . .
H52A H 0.3714(4) 0.4592(3) -0.0892(3) 0.066 Uiso 1 calc R .
C53 C 0.3305(4) 0.3982(4) 0.0623(3) 0.0686(12) Uani 1 d . .
H53A H 0.3616(4) 0.4665(4) 0.0753(3) 0.082 Uiso 1 calc R .
C54 C 0.2800(5) 0.3030(5) 0.1411(3) 0.0730(12) Uani 1 d . .
H54A H 0.2773(5) 0.3059(5) 0.2075(3) 0.088 Uiso 1 calc R .
C55 C 0.2336(4) 0.2033(4) 0.1212(3) 0.0635(10) Uani 1 d . .
H55A H 0.1996(4) 0.1379(4) 0.1742(3) 0.076 Uiso 1 calc R .
C56 C 0.2374(4) 0.2001(3) 0.0228(3) 0.0521(8) Uani 1 d . .
H56A H 0.2038(4) 0.1319(3) 0.0113(3) 0.063 Uiso 1 calc R .
C61 C 0.2828(3) 0.0556(3) -0.1788(2) 0.0401(7) Uani 1 d . .
C62 C 0.3662(3) 0.0024(3) -0.1086(3) 0.0478(8) Uani 1 d . .
H62A H 0.4012(3) 0.0510(3) -0.0753(3) 0.057 Uiso 1 calc R .
C63 C 0.3995(4) -0.1191(3) -0.0860(3) 0.0573(9) Uani 1 d . .
H63A H 0.4549(4) -0.1504(3) -0.0381(3) 0.069 Uiso 1 calc R .
C64 C 0.3511(4) -0.1932(3) -0.1342(3) 0.0645(11) Uani 1 d . .
H64A H 0.3738(4) -0.2747(3) -0.1199(3) 0.077 Uiso 1 calc R .
C65 C 0.2685(5) -0.1453(3) -0.2038(4) 0.0666(11) Uani 1 d . .
H65A H 0.2343(5) -0.1947(3) -0.2369(4) 0.080 Uiso 1 calc R .
C66 C 0.2357(4) -0.0242(3) -0.2251(3) 0.0521(8) Uani 1 d . .
H66A H 0.1795(4) 0.0058(3) -0.2727(3) 0.063 Uiso 1 calc R .
C71 C 0.1236(8) -0.0488(6) -0.4799(5) 0.099(2) Uani 1 d . .
H71A H 0.2079(8) -0.0816(6) -0.4660(5) 0.119 Uiso 1 calc R .
C72 C 0.1190(7) 0.0472(6) -0.5620(5) 0.099(2) Uani 1 d . .
H72A H 0.2002(7) 0.0787(6) -0.6043(5) 0.118 Uiso 1 calc R .
C73 C -0.0039(8) 0.0968(5) -0.5821(5) 0.099(2) Uani 1 d . .
H73A H -0.0068(8) 0.1627(5) -0.6374(5) 0.119 Uiso 1 calc R .

loop_
_atom_type_symbol
_atom_type_description
_atom_type_scat_dispersion_real
_atom_type_scat_dispersion_imag
_atom_type_scat_source
C C 0.0033 0.0016 'International Tables Vol C Tables 4.2.6.8 and 6.1.1.4'
H H 0.0000 0.0000 'International Tables Vol C Tables 4.2.6.8 and 6.1.1.4'
Si Si 0.0817 0.0704 'International Tables Vol C Tables 4.2.6.8 and 6.1.1.4'
Zr Zr -2.9673 0.5597 'International Tables Vol C Tables 4.2.6.8 and 6.1.1.4'

loop_
_geom_angle_atom_site_label_1
_geom_angle_atom_site_label_2
_geom_angle_atom_site_label_3
_geom_angle
_geom_angle_site_symmetry_1
_geom_angle_site_symmetry_3
_geom_angle_publ_flag
C51 Zr C61 100.91(12) . . ?
C51 Zr C11 125.67(11) . . ?
C61 Zr C11 117.60(11) . . ?
C51 Zr C21 119.53(11) . . ?
C61 Zr C21 123.81(11) . . ?
C11 Zr C21 69.22(10) . . ?
C51 Zr C22 128.06(11) . . ?
C61 Zr C22 91.34(11) . . ?
C11 Zr C22 89.69(10) . . ?
C21 Zr C22 33.30(10) . . ?
C51 Zr C15 92.96(11) . . ?
C61 Zr C15 128.83(10) . . ?
C11 Zr C15 33.10(10) . . ?
C21 Zr C15 88.55(10) . . ?
C22 Zr C15 117.63(10) . . ?
C51 Zr C12 136.15(11) . . ?
C61 Zr C12 85.04(10) . . ?
C11 Zr C12 32.82(10) . . ?
C21 Zr C12 90.07(10) . . ?
C22 Zr C12 94.77(10) . . ?
C15 Zr C12 53.50(10) . . ?
C51 Zr C25 86.61(11) . . ?
C61 Zr C25 137.11(10) . . ?
C11 Zr C25 89.25(10) . . ?
C21 Zr C25 32.98(10) . . ?
C22 Zr C25 53.73(10) . . ?
C15 Zr C25 92.28(10) . . ?
C12 Zr C25 118.17(10) . . ?
C51 Zr C23 98.83(11) . . ?
C61 Zr C23 84.41(10) . . ?
C11 Zr C23 120.51(10) . . ?
C21 Zr C23 54.08(10) . . ?
C22 Zr C23 32.00(10) . . ?
C15 Zr C23 141.79(10) . . ?
C12 Zr C23 125.01(10) . . ?
C25 Zr C23 52.71(10) . . ?
C51 Zr C24 75.92(11) . . ?
C61 Zr C24 109.42(10) . . ?
C11 Zr C24 119.59(10) . . ?
C21 Zr C24 53.43(10) . . ?
C22 Zr C24 52.56(10) . . ?
C15 Zr C24 121.73(10) . . ?
C12 Zr C24 143.10(10) . . ?
C25 Zr C24 31.37(9) . . ?
C23 Zr C24 31.33(10) . . ?
C51 Zr C14 83.95(11) . . ?
C61 Zr C14 100.94(10) . . ?
C11 Zr C14 53.67(10) . . ?
C21 Zr C14 119.40(10) . . ?
C22 Zr C14 143.00(10) . . ?
C15 Zr C14 31.74(10) . . ?
C12 Zr C14 52.46(10) . . ?
C25 Zr C14 121.90(10) . . ?
C23 Zr C14 173.45(9) . . ?
C24 Zr C14 146.07(10) . . ?
C51 Zr C13 107.34(11) . . ?
C61 Zr C13 76.47(10) . . ?
C11 Zr C13 53.32(10) . . ?
C21 Zr C13 120.16(10) . . ?
C22 Zr C13 124.60(10) . . ?
C15 Zr C13 52.42(10) . . ?
C12 Zr C13 31.43(10) . . ?
C25 Zr C13 141.62(10) . . ?
C23 Zr C13 149.94(10) . . ?
C24 Zr C13 172.88(9) . . ?
C14 Zr C13 31.22(10) . . ?
C1 Si C2 103.7(2) . . ?
C1 Si C21 113.5(2) . . ?
C2 Si C21 114.8(2) . . ?
C1 Si C11 115.4(2) . . ?
C2 Si C11 113.1(2) . . ?
C21 Si C11 96.83(13) . . ?
C12 C11 C15 106.4(3) . . ?
C12 C11 Si 126.1(2) . . ?
C15 C11 Si 123.5(2) . . ?
C12 C11 Zr 75.9(2) . . ?
C15 C11 Zr 75.1(2) . . ?
Si C11 Zr 97.05(12) . . ?
C13 C12 C11 109.1(3) . . ?
C13 C12 C32 122.2(3) . . ?
C11 C12 C32 128.3(3) . . ?
C13 C12 Zr 78.2(2) . . ?
C11 C12 Zr 71.3(2) . . ?
C32 C12 Zr 123.1(2) . . ?
C12 C13 C14 108.1(3) . . ?
C12 C13 C33 126.5(3) . . ?
C14 C13 C33 124.6(3) . . ?
C12 C13 Zr 70.4(2) . . ?
C14 C13 Zr 74.1(2) . . ?
C33 C13 Zr 128.9(2) . . ?
C15 C14 C13 107.4(3) . . ?
C15 C14 C34 127.8(3) . . ?
C13 C14 C34 124.2(3) . . ?
C15 C14 Zr 70.0(2) . . ?
C13 C14 Zr 74.7(2) . . ?
C34 C14 Zr 127.6(2) . . ?
C14 C15 C11 108.9(3) . . ?
C14 C15 C35 122.9(3) . . ?
C11 C15 C35 127.4(3) . . ?
C14 C15 Zr 78.3(2) . . ?
C11 C15 Zr 71.8(2) . . ?
C35 C15 Zr 124.4(2) . . ?
C25 C21 C22 106.1(3) . . ?
C25 C21 Si 125.2(2) . . ?
C22 C21 Si 124.4(2) . . ?
C25 C21 Zr 75.9(2) . . ?
C22 C21 Zr 74.5(2) . . ?
Si C21 Zr 96.88(12) . . ?
C23 C22 C21 108.8(3) . . ?
C23 C22 C42 123.6(3) . . ?
C21 C22 C42 126.6(3) . . ?
C23 C22 Zr 77.3(2) . . ?
C21 C22 Zr 72.2(2) . . ?
C42 C22 Zr 126.0(2) . . ?
C24 C23 C22 107.6(3) . . ?
C24 C23 C43 125.5(3) . . ?
C22 C23 C43 126.5(3) . . ?
C24 C23 Zr 75.3(2) . . ?
C22 C23 Zr 70.7(2) . . ?
C43 C23 Zr 125.3(2) . . ?
C25 C24 C23 108.8(3) . . ?
C25 C24 C44 125.0(3) . . ?
C23 C24 C44 125.5(3) . . ?
C25 C24 Zr 71.3(2) . . ?
C23 C24 Zr 73.3(2) . . ?
C44 C24 Zr 129.2(2) . . ?
C24 C25 C21 108.7(3) . . ?
C24 C25 C45 122.1(3) . . ?
C21 C25 C45 128.5(3) . . ?
C24 C25 Zr 77.4(2) . . ?
C21 C25 Zr 71.1(2) . . ?
C45 C25 Zr 125.0(2) . . ?
C52 C51 C56 114.6(3) . . ?
C52 C51 Zr 131.2(3) . . ?
C56 C51 Zr 114.0(2) . . ?
C53 C52 C51 122.3(4) . . ?
C54 C53 C52 120.4(4) . . ?
C53 C54 C55 119.4(4) . . ?
C54 C55 C56 119.9(4) . . ?
C55 C56 C51 123.4(4) . . ?
C66 C61 C62 114.2(3) . . ?
C66 C61 Zr 130.2(2) . . ?
C62 C61 Zr 115.1(2) . . ?
C63 C62 C61 123.2(3) . . ?
C64 C63 C62 120.1(4) . . ?
C63 C64 C65 118.9(3) . . ?
C64 C65 C66 120.3(4) . . ?
C65 C66 C61 123.2(4) . . ?
C72 C71 C73 120.2(6) . 2_554 ?
C73 C72 C71 120.3(7) . . ?
C72 C73 C71 119.6(6) . 2_554 ?

loop_
_geom_bond_atom_site_label_1
_geom_bond_atom_site_label_2
_geom_bond_distance
_geom_bond_site_symmetry_2
_geom_bond_publ_flag
Zr C51 2.303(3) . ?
Zr C61 2.313(3) . ?
Zr C11 2.485(3) . ?
Zr C21 2.492(3) . ?
Zr C22 2.523(3) . ?
Zr C15 2.529(3) . ?
Zr C12 2.545(3) . ?
Zr C25 2.555(3) . ?
Zr C23 2.607(3) . ?
Zr C24 2.633(3) . ?
Zr C14 2.636(3) . ?
Zr C13 2.644(3) . ?
Si C1 1.867(4) . ?
Si C2 1.869(4) . ?
Si C21 1.889(3) . ?
Si C11 1.891(3) . ?
C11 C12 1.422(4) . ?
C11 C15 1.429(4) . ?
C12 C13 1.409(4) . ?
C12 C32 1.514(5) . ?
C13 C14 1.421(5) . ?
C13 C33 1.505(4) . ?
C14 C15 1.416(4) . ?
C14 C34 1.492(5) . ?
C15 C35 1.511(4) . ?
C21 C25 1.434(4) . ?
C21 C22 1.437(4) . ?
C22 C23 1.416(4) . ?
C22 C42 1.498(4) . ?
C23 C24 1.415(4) . ?
C23 C43 1.501(4) . ?
C24 C25 1.404(4) . ?
C24 C44 1.503(4) . ?
C25 C45 1.505(4) . ?
C51 C52 1.394(5) . ?
C51 C56 1.404(5) . ?
C52 C53 1.389(5) . ?
C53 C54 1.367(6) . ?
C54 C55 1.368(6) . ?
C55 C56 1.373(5) . ?
C61 C66 1.394(5) . ?
C61 C62 1.394(5) . ?
C62 C63 1.385(5) . ?
C63 C64 1.368(6) . ?
C64 C65 1.370(6) . ?
C65 C66 1.379(5) . ?
C71 C72 1.370(8) . ?
C71 C73 1.375(9) 2_554 ?
C72 C73 1.361(9) . ?
C73 C71 1.375(9) 2_554 ?
